data_7033624
loop_
_publ_author_name
'Fischer, Paul J.'
'Weberg, Alexander B.'
'Bohrmann, Trent D.'
'Xu, Hanyue'
'Young, Victor G.'

_publ_section_title
;
 Group VI metal complexes of tris(diphenylphosphinomethyl)phenylborate:
 modulation of ligand donation via coordination of M(CO)3 units at the
 borate phenyl substituent.
;
_journal_issue 8
_journal_name_full 'Dalton transactions (Cambridge, England : 2003)'
_journal_page_first 3737
_journal_page_last 3744
_journal_paper_doi 10.1039/c4dt03857f
_journal_volume 44
_journal_year 2015
_chemical_formula_moiety 'C48 H41 B Cr O3 P3, C8 H20 N'
_chemical_formula_sum 'C56 H61 B Cr N O3 P3'
_chemical_formula_weight 951.77
_chemical_melting_point 513.5(5)
_chemical_name_common 14158a
_chemical_name_systematic '[Et4N][Cr(CO)3(PhBP3)]'
_chemical_properties_physical 'Air-sensitive, Moisture-sensitive'
_space_group_crystal_system orthorhombic
_space_group_IT_number 61
_space_group_name_Hall '-P 2ac 2ab'
_space_group_name_H-M_alt 'P b c a'
_symmetry_space_group_name_Hall '-P 2ac 2ab'
_symmetry_space_group_name_H-M 'P b c a'
_atom_sites_solution_hydrogens geom
_audit_creation_method SHELXL-2014
_audit_update_record
;
2014-12-15 deposited with the CCDC.
2015-01-12 downloaded from the CCDC.
;
_cell_angle_alpha 90
_cell_angle_beta 90
_cell_angle_gamma 90
_cell_formula_units_Z 8
_cell_length_a 21.680(2)
_cell_length_b 20.2863(19)
_cell_length_c 21.999(2)
_cell_measurement_reflns_used 2983
_cell_measurement_temperature 123(2)
_cell_measurement_theta_max 27.34
_cell_measurement_theta_min 2.73
_cell_volume 9675.3(15)
_computing_cell_refinement 'Bruker SAINT'
_computing_data_collection 'Bruker APEX2'
_computing_data_reduction 'Bruker SAINT'
_computing_molecular_graphics 'Bruker SHELXTL'
_computing_publication_material 'Bruker SHELXTL'
_computing_structure_refinement 'SHELXL-2014 (Sheldrick, 2014)'
_computing_structure_solution 'SHELXS-97 (Sheldrick, 2008)'
_diffrn_ambient_temperature 123(2)
_diffrn_measured_fraction_theta_full 0.986
_diffrn_measured_fraction_theta_max 0.975
_diffrn_measurement_device_type 'Bruker APEX-II CCD'
_diffrn_measurement_method '\f and \w scans'
_diffrn_radiation_type MoK\a
_diffrn_radiation_wavelength 0.71073
_diffrn_reflns_av_R_equivalents 0.0712
_diffrn_reflns_av_unetI/netI 0.0723
_diffrn_reflns_Laue_measured_fraction_full 0.986
_diffrn_reflns_Laue_measured_fraction_max 0.975
_diffrn_reflns_limit_h_max 23
_diffrn_reflns_limit_h_min -28
_diffrn_reflns_limit_k_max 12
_diffrn_reflns_limit_k_min -26
_diffrn_reflns_limit_l_max 27
_diffrn_reflns_limit_l_min -27
_diffrn_reflns_number 38218
_diffrn_reflns_point_group_measured_fraction_full 0.986
_diffrn_reflns_point_group_measured_fraction_max 0.975
_diffrn_reflns_theta_full 25.242
_diffrn_reflns_theta_max 27.486
_diffrn_reflns_theta_min 1.851
_diffrn_source 'sealed tube'
_exptl_absorpt_coefficient_mu 0.382
_exptl_absorpt_correction_T_max 0.9148
_exptl_absorpt_correction_T_min 0.7495
_exptl_absorpt_correction_type multi-scan
_exptl_absorpt_process_details 'SADABS 2012/1 (Sheldrick, 2012)'
_exptl_crystal_colour yellow
_exptl_crystal_density_diffrn 1.307
_exptl_crystal_description plate
_exptl_crystal_F_000 4016
_exptl_crystal_recrystallization_method 'Re-crystallisation from solvent: CH3CN/THF'
_exptl_crystal_size_max 0.450
_exptl_crystal_size_mid 0.220
_exptl_crystal_size_min 0.120
_exptl_transmission_factor_max 0.9148
_exptl_transmission_factor_min 0.7495
_refine_diff_density_max 0.387
_refine_diff_density_min -0.463
_refine_diff_density_rms 0.074
_refine_ls_extinction_method none
_refine_ls_goodness_of_fit_ref 1.017
_refine_ls_hydrogen_treatment constr
_refine_ls_matrix_type full
_refine_ls_number_parameters 590
_refine_ls_number_reflns 10804
_refine_ls_number_restraints 0
_refine_ls_restrained_S_all 1.017
_refine_ls_R_factor_all 0.0862
_refine_ls_R_factor_gt 0.0475
_refine_ls_shift/su_max 0.001
_refine_ls_shift/su_mean 0.000
_refine_ls_structure_factor_coef Fsqd
_refine_ls_weighting_details 'w=1/[\s^2^(Fo^2^)+(0.0365P)^2^+5.0957P] where P=(Fo^2^+2Fc^2^)/3'
_refine_ls_weighting_scheme calc
_refine_ls_wR_factor_gt 0.0943
_refine_ls_wR_factor_ref 0.1117
_reflns_Friedel_coverage 0.000
_reflns_number_gt 7137
_reflns_number_total 10804
_reflns_threshold_expression 'I > 2\s(I)'
_cod_data_source_file c4dt03857f2.cif
_cod_data_source_block 14158a
_cod_depositor_comments
;
The following automatic conversions were performed:

'_chemical_melting_point' value '513-514' was changed to '513.5(5)' -
the average value was taken and precision was estimated.

Automatic conversion script
Id: cif_fix_values 2935 2014-11-11 08:27:57Z andrius 

 Adding full bibliography for 7033620--7033630.cif.
;
_cod_original_cell_volume 9675.2(15)
_cod_database_code 7033624
_shelx_space_group_comment
;
The symmetry employed for this shelxl refinement is uniquely defined
by the following loop, which should always be used as a source of
symmetry information in preference to the above space-group names.
They are only intended as comments.
;
_shelx_estimated_absorpt_t_min 0.934
_shelx_estimated_absorpt_t_max 0.985

loop_
_space_group_symop_operation_xyz
'x, y, z'
'x+1/2, -y+1/2, -z'
'-x, y+1/2, -z+1/2'
'-x+1/2, -y, z+1/2'
'-x, -y, -z'
'-x-1/2, y-1/2, z'
'x, -y-1/2, z-1/2'
'x-1/2, y, -z-1/2'

loop_
_atom_site_label
_atom_site_type_symbol
_atom_site_fract_x
_atom_site_fract_y
_atom_site_fract_z
_atom_site_U_iso_or_equiv
_atom_site_adp_type
_atom_site_occupancy
_atom_site_site_symmetry_order
_atom_site_calc_flag
_atom_site_refinement_flags_posn
_atom_site_refinement_flags_adp
Cr1 Cr 0.21237(2) 0.34144(2) 0.13527(2) 0.01522(10) Uani 1 1 d . .
P1 P 0.19993(3) 0.22411(3) 0.13017(3) 0.01636(15) Uani 1 1 d . .
P2 P 0.25369(3) 0.32875(3) 0.03405(3) 0.01560(14) Uani 1 1 d . .
P3 P 0.31652(3) 0.32144(3) 0.16932(3) 0.01624(15) Uani 1 1 d . .
C1 C 0.13554(13) 0.36146(13) 0.10728(11) 0.0212(6) Uani 1 1 d . .
O1 O 0.08688(9) 0.38217(10) 0.09437(9) 0.0336(5) Uani 1 1 d . .
C2 C 0.17697(13) 0.34468(12) 0.21087(12) 0.0205(6) Uani 1 1 d . .
O2 O 0.15013(9) 0.35166(9) 0.25653(8) 0.0312(5) Uani 1 1 d . .
C3 C 0.21747(12) 0.43092(13) 0.14337(11) 0.0205(6) Uani 1 1 d . .
O3 O 0.21319(9) 0.48786(9) 0.15220(8) 0.0313(5) Uani 1 1 d . .
B1 B 0.32456(14) 0.21542(14) 0.08096(12) 0.0166(6) Uani 1 1 d . .
C4 C 0.25617(11) 0.17941(12) 0.08417(11) 0.0178(5) Uani 1 1 d . .
H4A H 0.2613 0.1345 0.1011 0.021 Uiso 1 1 calc R U
H4B H 0.2398 0.1748 0.0424 0.021 Uiso 1 1 calc R U
C5 C 0.20258(12) 0.17492(12) 0.20100(11) 0.0191(6) Uani 1 1 d . .
C6 C 0.18688(13) 0.10808(13) 0.19858(12) 0.0250(6) Uani 1 1 d . .
H6A H 0.1712 0.0899 0.1619 0.030 Uiso 1 1 calc R U
C7 C 0.19394(14) 0.06813(14) 0.24903(14) 0.0308(7) Uani 1 1 d . .
H7A H 0.1826 0.0230 0.2469 0.037 Uiso 1 1 calc R U
C8 C 0.21742(14) 0.09349(14) 0.30244(13) 0.0312(7) Uani 1 1 d . .
H8A H 0.2233 0.0656 0.3367 0.037 Uiso 1 1 calc R U
C9 C 0.23224(13) 0.15888(14) 0.30592(12) 0.0284(7) Uani 1 1 d . .
H9A H 0.2481 0.1765 0.3428 0.034 Uiso 1 1 calc R U
C10 C 0.22418(12) 0.19985(13) 0.25570(11) 0.0215(6) Uani 1 1 d . .
H10A H 0.2336 0.2454 0.2590 0.026 Uiso 1 1 calc R U
C11 C 0.12327(12) 0.19891(12) 0.10323(12) 0.0207(6) Uani 1 1 d . .
C12 C 0.11277(14) 0.16471(14) 0.04985(13) 0.0305(7) Uani 1 1 d . .
H12A H 0.1466 0.1524 0.0249 0.037 Uiso 1 1 calc R U
C13 C 0.05291(16) 0.14810(16) 0.03232(15) 0.0423(8) Uani 1 1 d . .
H13A H 0.0464 0.1250 -0.0047 0.051 Uiso 1 1 calc R U
C14 C 0.00362(15) 0.16474(17) 0.06782(16) 0.0465(9) Uani 1 1 d . .
H14A H -0.0370 0.1529 0.0560 0.056 Uiso 1 1 calc R U
C15 C 0.01350(15) 0.19891(17) 0.12095(17) 0.0467(9) Uani 1 1 d . .
H15A H -0.0205 0.2105 0.1460 0.056 Uiso 1 1 calc R U
C16 C 0.07255(14) 0.21645(15) 0.13815(15) 0.0367(7) Uani 1 1 d . .
H16A H 0.0785 0.2409 0.1745 0.044 Uiso 1 1 calc R U
C17 C 0.32358(12) 0.27967(12) 0.03310(11) 0.0172(5) Uani 1 1 d . .
H17A H 0.3300 0.2630 -0.0087 0.021 Uiso 1 1 calc R U
H17B H 0.3588 0.3088 0.0430 0.021 Uiso 1 1 calc R U
C18 C 0.20394(12) 0.28967(12) -0.02411(11) 0.0184(6) Uani 1 1 d . .
C19 C 0.22346(13) 0.23697(12) -0.06026(11) 0.0216(6) Uani 1 1 d . .
H19A H 0.2636 0.2191 -0.0545 0.026 Uiso 1 1 calc R U
C20 C 0.18496(13) 0.21034(13) -0.10450(12) 0.0250(6) Uani 1 1 d . .
H20A H 0.1992 0.1749 -0.1290 0.030 Uiso 1 1 calc R U
C21 C 0.12672(13) 0.23465(14) -0.11312(12) 0.0263(6) Uani 1 1 d . .
H21A H 0.1005 0.2162 -0.1433 0.032 Uiso 1 1 calc R U
C22 C 0.10647(14) 0.28635(14) -0.07734(12) 0.0300(7) Uani 1 1 d . .
H22A H 0.0660 0.3033 -0.0828 0.036 Uiso 1 1 calc R U
C23 C 0.14478(13) 0.31363(14) -0.03357(12) 0.0251(6) Uani 1 1 d . .
H23A H 0.1302 0.3494 -0.0096 0.030 Uiso 1 1 calc R U
C24 C 0.27511(12) 0.40442(12) -0.00758(11) 0.0192(6) Uani 1 1 d . .
C25 C 0.32666(13) 0.40565(13) -0.04520(12) 0.0265(6) Uani 1 1 d . .
H25A H 0.3492 0.3662 -0.0522 0.032 Uiso 1 1 calc R U
C26 C 0.34555(14) 0.46375(14) -0.07263(13) 0.0321(7) Uani 1 1 d . .
H26A H 0.3815 0.4640 -0.0974 0.038 Uiso 1 1 calc R U
C27 C 0.31264(14) 0.52112(14) -0.06429(13) 0.0318(7) Uani 1 1 d . .
H27A H 0.3258 0.5609 -0.0831 0.038 Uiso 1 1 calc R U
C28 C 0.26046(14) 0.52050(13) -0.02851(12) 0.0301(7) Uani 1 1 d . .
H28A H 0.2372 0.5597 -0.0231 0.036 Uiso 1 1 calc R U
C29 C 0.24196(13) 0.46264(13) -0.00049(11) 0.0248(6) Uani 1 1 d . .
H29A H 0.2059 0.4627 0.0241 0.030 Uiso 1 1 calc R U
C30 C 0.34599(12) 0.24002(12) 0.15001(11) 0.0171(5) Uani 1 1 d . .
H30A H 0.3916 0.2407 0.1522 0.021 Uiso 1 1 calc R U
H30B H 0.3310 0.2078 0.1804 0.021 Uiso 1 1 calc R U
C31 C 0.37888(12) 0.37710(12) 0.14147(11) 0.0189(6) Uani 1 1 d . .
C32 C 0.44094(13) 0.35908(14) 0.14452(13) 0.0285(7) Uani 1 1 d . .
H32A H 0.4520 0.3181 0.1623 0.034 Uiso 1 1 calc R U
C33 C 0.48669(14) 0.40024(15) 0.12196(14) 0.0341(7) Uani 1 1 d . .
H33A H 0.5287 0.3870 0.1241 0.041 Uiso 1 1 calc R U
C34 C 0.47147(14) 0.46040(14) 0.09642(13) 0.0312(7) Uani 1 1 d . .
H34A H 0.5027 0.4883 0.0805 0.037 Uiso 1 1 calc R U
C35 C 0.41119(14) 0.47928(14) 0.09434(13) 0.0305(7) Uani 1 1 d . .
H35A H 0.4006 0.5209 0.0775 0.037 Uiso 1 1 calc R U
C36 C 0.36492(13) 0.43822(13) 0.11672(12) 0.0259(6) Uani 1 1 d . .
H36A H 0.3232 0.4523 0.1150 0.031 Uiso 1 1 calc R U
C37 C 0.32932(12) 0.33297(12) 0.25157(11) 0.0181(5) Uani 1 1 d . .
C38 C 0.36150(13) 0.28901(14) 0.28813(12) 0.0282(7) Uani 1 1 d . .
H38A H 0.3778 0.2498 0.2708 0.034 Uiso 1 1 calc R U
C39 C 0.37016(14) 0.30161(15) 0.34974(12) 0.0332(7) Uani 1 1 d . .
H39A H 0.3920 0.2709 0.3742 0.040 Uiso 1 1 calc R U
C40 C 0.34713(13) 0.35843(14) 0.37533(12) 0.0260(6) Uani 1 1 d . .
H40A H 0.3539 0.3675 0.4172 0.031 Uiso 1 1 calc R U
C41 C 0.31419(13) 0.40222(13) 0.33997(12) 0.0245(6) Uani 1 1 d . .
H41A H 0.2979 0.4413 0.3575 0.029 Uiso 1 1 calc R U
C42 C 0.30494(12) 0.38893(12) 0.27869(11) 0.0198(6) Uani 1 1 d . .
H42A H 0.2814 0.4188 0.2548 0.024 Uiso 1 1 calc R U
C43 C 0.37623(12) 0.16444(12) 0.05332(11) 0.0166(5) Uani 1 1 d . .
C44 C 0.36917(12) 0.09613(12) 0.05000(11) 0.0186(6) Uani 1 1 d . .
H44A H 0.3340 0.0766 0.0684 0.022 Uiso 1 1 calc R U
C45 C 0.41163(13) 0.05567(13) 0.02085(11) 0.0224(6) Uani 1 1 d . .
H45A H 0.4050 0.0094 0.0195 0.027 Uiso 1 1 calc R U
C46 C 0.46335(12) 0.08228(13) -0.00606(11) 0.0223(6) Uani 1 1 d . .
H46A H 0.4918 0.0548 -0.0269 0.027 Uiso 1 1 calc R U
C47 C 0.47331(12) 0.14940(13) -0.00228(12) 0.0229(6) Uani 1 1 d . .
H47A H 0.5091 0.1683 -0.0201 0.027 Uiso 1 1 calc R U
C48 C 0.43089(12) 0.18909(13) 0.02763(11) 0.0213(6) Uani 1 1 d . .
H48A H 0.4392 0.2349 0.0309 0.026 Uiso 1 1 calc R U
N1 N 0.49415(12) 0.03724(14) 0.20379(11) 0.0388(7) Uani 1 1 d . .
C49 C 0.50874(15) 0.04093(18) 0.13668(13) 0.0411(8) Uani 1 1 d . .
H49A H 0.4904 0.0020 0.1165 0.049 Uiso 1 1 calc R U
H49B H 0.4884 0.0806 0.1197 0.049 Uiso 1 1 calc R U
C50 C 0.57638(15) 0.04370(17) 0.12073(14) 0.0420(8) Uani 1 1 d . .
H50A H 0.5810 0.0490 0.0767 0.063 Uiso 1 1 calc R U
H50B H 0.5965 0.0027 0.1336 0.063 Uiso 1 1 calc R U
H50C H 0.5956 0.0812 0.1415 0.063 Uiso 1 1 calc R U
C51 C 0.51865(17) 0.09723(17) 0.23674(14) 0.0460(9) Uani 1 1 d . .
H51A H 0.5641 0.0981 0.2324 0.055 Uiso 1 1 calc R U
H51B H 0.5092 0.0926 0.2806 0.055 Uiso 1 1 calc R U
C52 C 0.49291(19) 0.16271(18) 0.21460(15) 0.0597(11) Uani 1 1 d . .
H52A H 0.5135 0.1989 0.2360 0.090 Uiso 1 1 calc R U
H52B H 0.4485 0.1644 0.2227 0.090 Uiso 1 1 calc R U
H52C H 0.5001 0.1670 0.1708 0.090 Uiso 1 1 calc R U
C53 C 0.52533(16) -0.02208(16) 0.23266(14) 0.0431(9) Uani 1 1 d . .
H53A H 0.5705 -0.0172 0.2276 0.052 Uiso 1 1 calc R U
H53B H 0.5166 -0.0214 0.2768 0.052 Uiso 1 1 calc R U
C54 C 0.50660(18) -0.08863(18) 0.20789(16) 0.0535(10) Uani 1 1 d . .
H54A H 0.5318 -0.1231 0.2269 0.080 Uiso 1 1 calc R U
H54B H 0.5129 -0.0894 0.1638 0.080 Uiso 1 1 calc R U
H54C H 0.4630 -0.0966 0.2169 0.080 Uiso 1 1 calc R U
C55 C 0.42431(15) 0.0312(2) 0.20730(15) 0.0563(11) Uani 1 1 d . .
H55A H 0.4058 0.0690 0.1855 0.068 Uiso 1 1 calc R U
H55B H 0.4117 -0.0094 0.1857 0.068 Uiso 1 1 calc R U
C56 C 0.39805(19) 0.0291(2) 0.27104(16) 0.0733(13) Uani 1 1 d . .
H56A H 0.3532 0.0232 0.2690 0.110 Uiso 1 1 calc R U
H56B H 0.4075 0.0706 0.2920 0.110 Uiso 1 1 calc R U
H56C H 0.4165 -0.0077 0.2934 0.110 Uiso 1 1 calc R U

loop_
_atom_site_aniso_label
_atom_site_aniso_U_11
_atom_site_aniso_U_22
_atom_site_aniso_U_33
_atom_site_aniso_U_23
_atom_site_aniso_U_13
_atom_site_aniso_U_12
Cr1 0.0156(2) 0.0169(2) 0.0132(2) -0.00054(16) 0.00005(16) 0.00265(16)
P1 0.0151(4) 0.0175(3) 0.0165(3) 0.0000(3) 0.0012(3) 0.0010(3)
P2 0.0156(4) 0.0179(3) 0.0132(3) -0.0004(3) -0.0002(3) 0.0015(3)
P3 0.0178(4) 0.0175(3) 0.0134(3) -0.0014(3) -0.0014(3) 0.0022(3)
C1 0.0218(16) 0.0285(15) 0.0132(13) -0.0032(11) 0.0008(11) 0.0025(12)
O1 0.0232(12) 0.0483(13) 0.0291(11) -0.0055(10) -0.0051(9) 0.0117(10)
C2 0.0240(16) 0.0191(13) 0.0183(14) 0.0008(11) -0.0024(11) 0.0029(11)
O2 0.0332(13) 0.0409(12) 0.0194(10) 0.0017(9) 0.0067(9) 0.0102(10)
C3 0.0208(15) 0.0258(14) 0.0150(13) -0.0010(11) -0.0013(11) 0.0029(12)
O3 0.0388(13) 0.0191(10) 0.0359(12) -0.0050(9) -0.0052(10) 0.0053(9)
B1 0.0169(16) 0.0186(14) 0.0142(14) 0.0000(12) -0.0009(11) 0.0015(12)
C4 0.0191(14) 0.0164(13) 0.0178(13) -0.0029(10) 0.0014(11) 0.0027(11)
C5 0.0166(14) 0.0199(13) 0.0207(14) 0.0016(11) 0.0047(10) 0.0030(11)
C6 0.0252(17) 0.0236(14) 0.0261(15) -0.0004(12) 0.0017(12) 0.0008(12)
C7 0.0312(18) 0.0216(15) 0.0397(18) 0.0071(13) 0.0061(14) -0.0002(13)
C8 0.0348(19) 0.0291(16) 0.0297(17) 0.0108(13) 0.0065(14) 0.0082(13)
C9 0.0351(18) 0.0336(16) 0.0165(14) 0.0013(12) 0.0006(12) 0.0078(13)
C10 0.0246(16) 0.0207(13) 0.0191(14) 0.0008(11) 0.0019(11) 0.0010(11)
C11 0.0192(15) 0.0192(13) 0.0237(15) 0.0051(11) -0.0012(11) -0.0002(11)
C12 0.0246(17) 0.0399(18) 0.0270(16) 0.0005(13) -0.0008(12) -0.0094(14)
C13 0.039(2) 0.051(2) 0.0367(19) 0.0050(16) -0.0138(16) -0.0185(16)
C14 0.0210(19) 0.058(2) 0.060(2) 0.0183(19) -0.0156(16) -0.0070(16)
C15 0.0158(18) 0.061(2) 0.063(2) 0.0072(19) 0.0034(16) 0.0037(15)
C16 0.0219(18) 0.0429(19) 0.0452(19) -0.0032(15) 0.0024(14) 0.0034(14)
C17 0.0151(14) 0.0203(13) 0.0161(13) -0.0033(10) -0.0001(10) 0.0024(11)
C18 0.0228(15) 0.0215(13) 0.0107(12) 0.0004(10) -0.0012(10) -0.0013(11)
C19 0.0246(16) 0.0221(13) 0.0181(13) -0.0007(11) -0.0002(11) 0.0007(11)
C20 0.0334(18) 0.0229(14) 0.0187(14) -0.0030(11) 0.0011(12) -0.0037(12)
C21 0.0257(17) 0.0356(17) 0.0177(14) -0.0040(12) -0.0031(11) -0.0061(13)
C22 0.0219(16) 0.0411(18) 0.0269(16) -0.0049(13) -0.0048(12) 0.0038(13)
C23 0.0240(16) 0.0325(16) 0.0188(14) -0.0059(12) -0.0009(11) 0.0051(12)
C24 0.0196(15) 0.0248(14) 0.0131(13) 0.0010(10) -0.0013(10) 0.0010(11)
C25 0.0293(17) 0.0259(15) 0.0243(15) 0.0053(12) 0.0035(12) 0.0039(12)
C26 0.0264(18) 0.0389(18) 0.0309(17) 0.0081(14) 0.0084(13) -0.0023(14)
C27 0.042(2) 0.0258(15) 0.0281(16) 0.0115(13) -0.0003(14) -0.0046(14)
C28 0.044(2) 0.0224(15) 0.0233(15) 0.0042(12) 0.0021(14) 0.0075(13)
C29 0.0304(17) 0.0265(14) 0.0174(14) 0.0045(11) 0.0028(12) 0.0061(12)
C30 0.0156(14) 0.0177(12) 0.0180(13) -0.0009(10) -0.0016(10) 0.0038(10)
C31 0.0206(15) 0.0206(13) 0.0154(13) -0.0054(10) 0.0007(11) -0.0005(11)
C32 0.0228(16) 0.0268(15) 0.0359(17) -0.0014(13) 0.0001(13) 0.0017(12)
C33 0.0186(17) 0.0367(18) 0.0471(19) -0.0049(15) 0.0053(14) 0.0006(13)
C34 0.0313(19) 0.0320(17) 0.0304(17) -0.0050(13) 0.0084(14) -0.0101(14)
C35 0.0327(19) 0.0292(16) 0.0295(16) 0.0073(13) -0.0006(13) -0.0059(13)
C36 0.0244(16) 0.0259(15) 0.0273(15) 0.0012(12) -0.0036(12) 0.0009(12)
C37 0.0172(14) 0.0200(13) 0.0170(13) -0.0028(11) -0.0005(10) 0.0001(11)
C38 0.0318(18) 0.0328(16) 0.0199(14) -0.0029(12) -0.0015(12) 0.0143(13)
C39 0.038(2) 0.0396(18) 0.0220(15) 0.0014(13) -0.0083(13) 0.0133(14)
C40 0.0250(16) 0.0386(17) 0.0144(14) -0.0040(12) -0.0008(11) -0.0031(13)
C41 0.0293(17) 0.0231(14) 0.0212(14) -0.0049(11) 0.0017(12) -0.0034(12)
C42 0.0209(15) 0.0198(13) 0.0188(13) -0.0008(11) -0.0015(11) -0.0022(11)
C43 0.0175(14) 0.0198(13) 0.0124(12) -0.0016(10) -0.0021(10) -0.0003(11)
C44 0.0189(15) 0.0197(13) 0.0173(13) 0.0004(10) 0.0000(11) 0.0003(11)
C45 0.0269(16) 0.0166(13) 0.0236(14) -0.0021(11) -0.0042(12) 0.0036(11)
C46 0.0221(16) 0.0261(14) 0.0188(14) -0.0025(11) 0.0024(11) 0.0075(12)
C47 0.0184(15) 0.0266(15) 0.0237(14) 0.0003(12) 0.0026(11) 0.0030(12)
C48 0.0198(15) 0.0186(13) 0.0256(15) -0.0023(11) 0.0007(11) 0.0005(11)
N1 0.0287(16) 0.067(2) 0.0212(13) -0.0044(13) -0.0066(11) 0.0142(13)
C49 0.038(2) 0.062(2) 0.0227(16) -0.0039(15) -0.0041(14) 0.0080(17)
C50 0.039(2) 0.050(2) 0.0374(19) -0.0042(16) 0.0003(15) 0.0066(16)
C51 0.050(2) 0.060(2) 0.0283(18) -0.0103(16) -0.0102(15) 0.0236(18)
C52 0.073(3) 0.069(3) 0.037(2) -0.0050(18) -0.0045(19) 0.043(2)
C53 0.043(2) 0.057(2) 0.0288(17) 0.0023(16) -0.0097(15) 0.0087(17)
C54 0.057(3) 0.059(2) 0.044(2) -0.0049(18) -0.0132(19) -0.0017(19)
C55 0.028(2) 0.108(3) 0.0338(19) -0.001(2) -0.0053(15) 0.017(2)
C56 0.047(3) 0.127(4) 0.046(2) -0.006(2) 0.015(2) 0.014(3)

loop_
_atom_type_symbol
_atom_type_description
_atom_type_scat_dispersion_real
_atom_type_scat_dispersion_imag
_atom_type_scat_source
C C 0.0033 0.0016 'International Tables Vol C Tables 4.2.6.8 and 6.1.1.4'
H H 0.0000 0.0000 'International Tables Vol C Tables 4.2.6.8 and 6.1.1.4'
B B 0.0013 0.0007 'International Tables Vol C Tables 4.2.6.8 and 6.1.1.4'
N N 0.0061 0.0033 'International Tables Vol C Tables 4.2.6.8 and 6.1.1.4'
O O 0.0106 0.0060 'International Tables Vol C Tables 4.2.6.8 and 6.1.1.4'
P P 0.1023 0.0942 'International Tables Vol C Tables 4.2.6.8 and 6.1.1.4'
Cr Cr 0.3209 0.6236 'International Tables Vol C Tables 4.2.6.8 and 6.1.1.4'

loop_
_geom_angle_atom_site_label_1
_geom_angle_atom_site_label_2
_geom_angle_atom_site_label_3
_geom_angle
C1 Cr1 C3 82.35(12)
C1 Cr1 C2 85.18(11)
C3 Cr1 C2 84.33(11)
C1 Cr1 P1 95.90(9)
C3 Cr1 P1 175.84(8)
C2 Cr1 P1 91.77(8)
C1 Cr1 P3 176.28(9)
C3 Cr1 P3 94.59(8)
C2 Cr1 P3 96.66(9)
P1 Cr1 P3 87.30(3)
C1 Cr1 P2 92.94(8)
C3 Cr1 P2 99.99(8)
C2 Cr1 P2 175.04(9)
P1 Cr1 P2 83.84(2)
P3 Cr1 P2 85.48(3)
C4 P1 C11 106.69(12)
C4 P1 C5 100.26(11)
C11 P1 C5 98.61(12)
C4 P1 Cr1 116.35(8)
C11 P1 Cr1 113.14(8)
C5 P1 Cr1 119.49(8)
C17 P2 C24 103.91(12)
C17 P2 C18 104.11(11)
C24 P2 C18 99.19(11)
C17 P2 Cr1 112.29(8)
C24 P2 Cr1 117.52(8)
C18 P2 Cr1 117.83(8)
C30 P3 C37 106.91(11)
C30 P3 C31 102.60(12)
C37 P3 C31 97.84(11)
C30 P3 Cr1 114.10(8)
C37 P3 Cr1 115.07(9)
C31 P3 Cr1 118.33(9)
O1 C1 Cr1 170.4(2)
O2 C2 Cr1 172.8(2)
O3 C3 Cr1 171.1(2)
C43 B1 C4 110.4(2)
C43 B1 C30 109.7(2)
C4 B1 C30 110.1(2)
C43 B1 C17 105.4(2)
C4 B1 C17 111.0(2)
C30 B1 C17 110.1(2)
B1 C4 P1 113.76(17)
B1 C4 H4A 108.8
P1 C4 H4A 108.8
B1 C4 H4B 108.8
P1 C4 H4B 108.8
H4A C4 H4B 107.7
C10 C5 C6 117.9(2)
C10 C5 P1 122.98(19)
C6 C5 P1 118.9(2)
C7 C6 C5 120.7(3)
C7 C6 H6A 119.6
C5 C6 H6A 119.6
C8 C7 C6 120.4(3)
C8 C7 H7A 119.8
C6 C7 H7A 119.8
C9 C8 C7 119.8(3)
C9 C8 H8A 120.1
C7 C8 H8A 120.1
C8 C9 C10 120.3(3)
C8 C9 H9A 119.8
C10 C9 H9A 119.8
C5 C10 C9 120.9(2)
C5 C10 H10A 119.6
C9 C10 H10A 119.6
C12 C11 C16 117.9(3)
C12 C11 P1 124.2(2)
C16 C11 P1 117.8(2)
C11 C12 C13 120.6(3)
C11 C12 H12A 119.7
C13 C12 H12A 119.7
C14 C13 C12 120.7(3)
C14 C13 H13A 119.7
C12 C13 H13A 119.7
C13 C14 C15 119.2(3)
C13 C14 H14A 120.4
C15 C14 H14A 120.4
C14 C15 C16 120.4(3)
C14 C15 H15A 119.8
C16 C15 H15A 119.8
C15 C16 C11 121.1(3)
C15 C16 H16A 119.4
C11 C16 H16A 119.4
B1 C17 P2 115.50(17)
B1 C17 H17A 108.4
P2 C17 H17A 108.4
B1 C17 H17B 108.4
P2 C17 H17B 108.4
H17A C17 H17B 107.5
C23 C18 C19 117.5(2)
C23 C18 P2 119.48(19)
C19 C18 P2 123.0(2)
C20 C19 C18 120.9(3)
C20 C19 H19A 119.6
C18 C19 H19A 119.6
C21 C20 C19 120.7(3)
C21 C20 H20A 119.7
C19 C20 H20A 119.7
C20 C21 C22 119.2(3)
C20 C21 H21A 120.4
C22 C21 H21A 120.4
C21 C22 C23 120.5(3)
C21 C22 H22A 119.7
C23 C22 H22A 119.7
C22 C23 C18 121.2(3)
C22 C23 H23A 119.4
C18 C23 H23A 119.4
C25 C24 C29 117.8(2)
C25 C24 P2 120.80(19)
C29 C24 P2 121.3(2)
C26 C25 C24 120.8(3)
C26 C25 H25A 119.6
C24 C25 H25A 119.6
C27 C26 C25 120.5(3)
C27 C26 H26A 119.7
C25 C26 H26A 119.7
C26 C27 C28 119.6(3)
C26 C27 H27A 120.2
C28 C27 H27A 120.2
C27 C28 C29 120.0(3)
C27 C28 H28A 120.0
C29 C28 H28A 120.0
C28 C29 C24 121.3(3)
C28 C29 H29A 119.3
C24 C29 H29A 119.3
B1 C30 P3 112.75(17)
B1 C30 H30A 109.0
P3 C30 H30A 109.0
B1 C30 H30B 109.0
P3 C30 H30B 109.0
H30A C30 H30B 107.8
C36 C31 C32 117.6(2)
C36 C31 P3 120.8(2)
C32 C31 P3 121.6(2)
C33 C32 C31 120.9(3)
C33 C32 H32A 119.5
C31 C32 H32A 119.5
C34 C33 C32 120.3(3)
C34 C33 H33A 119.8
C32 C33 H33A 119.8
C35 C34 C33 119.4(3)
C35 C34 H34A 120.3
C33 C34 H34A 120.3
C34 C35 C36 120.7(3)
C34 C35 H35A 119.7
C36 C35 H35A 119.7
C31 C36 C35 121.0(3)
C31 C36 H36A 119.5
C35 C36 H36A 119.5
C42 C37 C38 117.9(2)
C42 C37 P3 117.91(19)
C38 C37 P3 124.19(19)
C37 C38 C39 120.9(3)
C37 C38 H38A 119.5
C39 C38 H38A 119.5
C40 C39 C38 120.2(3)
C40 C39 H39A 119.9
C38 C39 H39A 119.9
C39 C40 C41 119.7(2)
C39 C40 H40A 120.1
C41 C40 H40A 120.1
C40 C41 C42 119.8(3)
C40 C41 H41A 120.1
C42 C41 H41A 120.1
C37 C42 C41 121.4(2)
C37 C42 H42A 119.3
C41 C42 H42A 119.3
C44 C43 C48 115.1(2)
C44 C43 B1 124.8(2)
C48 C43 B1 120.0(2)
C45 C44 C43 122.5(2)
C45 C44 H44A 118.7
C43 C44 H44A 118.7
C46 C45 C44 120.4(2)
C46 C45 H45A 119.8
C44 C45 H45A 119.8
C45 C46 C47 119.2(2)
C45 C46 H46A 120.4
C47 C46 H46A 120.4
C46 C47 C48 119.8(3)
C46 C47 H47A 120.1
C48 C47 H47A 120.1
C47 C48 C43 122.9(2)
C47 C48 H48A 118.6
C43 C48 H48A 118.6
C49 N1 C51 110.8(3)
C49 N1 C53 110.8(2)
C51 N1 C53 106.3(2)
C49 N1 C55 105.2(2)
C51 N1 C55 112.9(3)
C53 N1 C55 111.0(3)
C50 C49 N1 115.6(3)
C50 C49 H49A 108.4
N1 C49 H49A 108.4
C50 C49 H49B 108.4
N1 C49 H49B 108.4
H49A C49 H49B 107.4
C49 C50 H50A 109.5
C49 C50 H50B 109.5
H50A C50 H50B 109.5
C49 C50 H50C 109.5
H50A C50 H50C 109.5
H50B C50 H50C 109.5
N1 C51 C52 114.9(3)
N1 C51 H51A 108.6
C52 C51 H51A 108.6
N1 C51 H51B 108.6
C52 C51 H51B 108.6
H51A C51 H51B 107.5
C51 C52 H52A 109.5
C51 C52 H52B 109.5
H52A C52 H52B 109.5
C51 C52 H52C 109.5
H52A C52 H52C 109.5
H52B C52 H52C 109.5
C54 C53 N1 115.9(3)
C54 C53 H53A 108.3
N1 C53 H53A 108.3
C54 C53 H53B 108.3
N1 C53 H53B 108.3
H53A C53 H53B 107.4
C53 C54 H54A 109.5
C53 C54 H54B 109.5
H54A C54 H54B 109.5
C53 C54 H54C 109.5
H54A C54 H54C 109.5
H54B C54 H54C 109.5
C56 C55 N1 115.1(3)
C56 C55 H55A 108.5
N1 C55 H55A 108.5
C56 C55 H55B 108.5
N1 C55 H55B 108.5
H55A C55 H55B 107.5
C55 C56 H56A 109.5
C55 C56 H56B 109.5
H56A C56 H56B 109.5
C55 C56 H56C 109.5
H56A C56 H56C 109.5
H56B C56 H56C 109.5

loop_
_geom_bond_atom_site_label_1
_geom_bond_atom_site_label_2
_geom_bond_distance
Cr1 C1 1.821(3)
Cr1 C3 1.827(3)
Cr1 C2 1.833(3)
Cr1 P1 2.3981(8)
Cr1 P3 2.4134(8)
Cr1 P2 2.4139(8)
P1 C4 1.826(2)
P1 C11 1.837(3)
P1 C5 1.851(3)
P2 C17 1.813(2)
P2 C24 1.847(3)
P2 C18 1.852(3)
P3 C30 1.821(2)
P3 C37 1.845(2)
P3 C31 1.865(3)
C1 O1 1.171(3)
C2 O2 1.169(3)
C3 O3 1.175(3)
B1 C43 1.641(4)
B1 C4 1.654(4)
B1 C30 1.665(4)
B1 C17 1.676(4)
C4 H4A 0.9900
C4 H4B 0.9900
C5 C10 1.387(3)
C5 C6 1.399(4)
C6 C7 1.383(4)
C6 H6A 0.9500
C7 C8 1.380(4)
C7 H7A 0.9500
C8 C9 1.367(4)
C8 H8A 0.9500
C9 C10 1.393(3)
C9 H9A 0.9500
C10 H10A 0.9500
C11 C12 1.383(4)
C11 C16 1.388(4)
C12 C13 1.395(4)
C12 H12A 0.9500
C13 C14 1.366(5)
C13 H13A 0.9500
C14 C15 1.376(5)
C14 H14A 0.9500
C15 C16 1.382(4)
C15 H15A 0.9500
C16 H16A 0.9500
C17 H17A 0.9900
C17 H17B 0.9900
C18 C23 1.387(4)
C18 C19 1.398(3)
C19 C20 1.391(4)
C19 H19A 0.9500
C20 C21 1.369(4)
C20 H20A 0.9500
C21 C22 1.383(4)
C21 H21A 0.9500
C22 C23 1.387(4)
C22 H22A 0.9500
C23 H23A 0.9500
C24 C25 1.391(4)
C24 C29 1.391(3)
C25 C26 1.386(4)
C25 H25A 0.9500
C26 C27 1.377(4)
C26 H26A 0.9500
C27 C28 1.378(4)
C27 H27A 0.9500
C28 C29 1.385(4)
C28 H28A 0.9500
C29 H29A 0.9500
C30 H30A 0.9900
C30 H30B 0.9900
C31 C36 1.388(4)
C31 C32 1.396(4)
C32 C33 1.388(4)
C32 H32A 0.9500
C33 C34 1.384(4)
C33 H33A 0.9500
C34 C35 1.363(4)
C34 H34A 0.9500
C35 C36 1.394(4)
C35 H35A 0.9500
C36 H36A 0.9500
C37 C42 1.387(3)
C37 C38 1.389(3)
C38 C39 1.392(4)
C38 H38A 0.9500
C39 C40 1.376(4)
C39 H39A 0.9500
C40 C41 1.380(4)
C40 H40A 0.9500
C41 C42 1.389(3)
C41 H41A 0.9500
C42 H42A 0.9500
C43 C44 1.396(3)
C43 C48 1.405(3)
C44 C45 1.390(3)
C44 H44A 0.9500
C45 C46 1.378(4)
C45 H45A 0.9500
C46 C47 1.381(3)
C46 H46A 0.9500
C47 C48 1.388(3)
C47 H47A 0.9500
C48 H48A 0.9500
N1 C49 1.512(4)
N1 C51 1.513(4)
N1 C53 1.519(4)
N1 C55 1.521(4)
C49 C50 1.509(4)
C49 H49A 0.9900
C49 H49B 0.9900
C50 H50A 0.9800
C50 H50B 0.9800
C50 H50C 0.9800
C51 C52 1.521(4)
C51 H51A 0.9900
C51 H51B 0.9900
C52 H52A 0.9800
C52 H52B 0.9800
C52 H52C 0.9800
C53 C54 1.511(4)
C53 H53A 0.9900
C53 H53B 0.9900
C54 H54A 0.9800
C54 H54B 0.9800
C54 H54C 0.9800
C55 C56 1.514(4)
C55 H55A 0.9900
C55 H55B 0.9900
C56 H56A 0.9800
C56 H56B 0.9800
C56 H56C 0.9800

loop_
_geom_hbond_atom_site_label_D
_geom_hbond_atom_site_label_H
_geom_hbond_atom_site_label_A
_geom_hbond_distance_DH
_geom_hbond_distance_HA
_geom_hbond_distance_DA
_geom_hbond_angle_DHA
_geom_hbond_site_symmetry_A
C23 H23A O1 0.95 2.56 3.381(3) 144.6 .
C54 H54B O1 0.98 2.71 3.270(4) 116.7 6_655

loop_
_geom_torsion_atom_site_label_1
_geom_torsion_atom_site_label_2
_geom_torsion_atom_site_label_3
_geom_torsion_atom_site_label_4
_geom_torsion
C43 B1 C4 P1 166.35(16)
C30 B1 C4 P1 45.1(2)
C17 B1 C4 P1 -77.1(2)
C11 P1 C4 B1 156.53(17)
C5 P1 C4 B1 -101.17(19)
Cr1 P1 C4 B1 29.2(2)
C4 P1 C5 C10 114.3(2)
C11 P1 C5 C10 -136.9(2)
Cr1 P1 C5 C10 -14.1(3)
C4 P1 C5 C6 -60.4(2)
C11 P1 C5 C6 48.5(2)
Cr1 P1 C5 C6 171.28(17)
C10 C5 C6 C7 -1.2(4)
P1 C5 C6 C7 173.7(2)
C5 C6 C7 C8 -0.9(4)
C6 C7 C8 C9 1.7(4)
C7 C8 C9 C10 -0.5(4)
C6 C5 C10 C9 2.5(4)
P1 C5 C10 C9 -172.2(2)
C8 C9 C10 C5 -1.7(4)
C4 P1 C11 C12 -13.0(3)
C5 P1 C11 C12 -116.5(2)
Cr1 P1 C11 C12 116.2(2)
C4 P1 C11 C16 168.2(2)
C5 P1 C11 C16 64.7(2)
Cr1 P1 C11 C16 -62.6(2)
C16 C11 C12 C13 -0.5(4)
P1 C11 C12 C13 -179.3(2)
C11 C12 C13 C14 -0.6(5)
C12 C13 C14 C15 0.8(5)
C13 C14 C15 C16 0.2(5)
C14 C15 C16 C11 -1.4(5)
C12 C11 C16 C15 1.6(4)
P1 C11 C16 C15 -179.6(2)
C43 B1 C17 P2 157.88(17)
C4 B1 C17 P2 38.3(2)
C30 B1 C17 P2 -83.9(2)
C24 P2 C17 B1 166.35(17)
C18 P2 C17 B1 -90.24(19)
Cr1 P2 C17 B1 38.32(19)
C17 P2 C18 C23 177.3(2)
C24 P2 C18 C23 -75.7(2)
Cr1 P2 C18 C23 52.2(2)
C17 P2 C18 C19 -3.7(2)
C24 P2 C18 C19 103.3(2)
Cr1 P2 C18 C19 -128.78(19)
C23 C18 C19 C20 0.8(4)
P2 C18 C19 C20 -178.30(19)
C18 C19 C20 C21 -0.8(4)
C19 C20 C21 C22 0.2(4)
C20 C21 C22 C23 0.5(4)
C21 C22 C23 C18 -0.5(4)
C19 C18 C23 C22 -0.1(4)
P2 C18 C23 C22 179.0(2)
C17 P2 C24 C25 18.3(2)
C18 P2 C24 C25 -88.8(2)
Cr1 P2 C24 C25 143.03(19)
C17 P2 C24 C29 -159.0(2)
C18 P2 C24 C29 93.9(2)
Cr1 P2 C24 C29 -34.3(2)
C29 C24 C25 C26 2.5(4)
P2 C24 C25 C26 -174.8(2)
C24 C25 C26 C27 -1.6(4)
C25 C26 C27 C28 -0.2(5)
C26 C27 C28 C29 1.0(4)
C27 C28 C29 C24 0.0(4)
C25 C24 C29 C28 -1.8(4)
P2 C24 C29 C28 175.6(2)
C43 B1 C30 P3 152.05(17)
C4 B1 C30 P3 -86.2(2)
C17 B1 C30 P3 36.5(3)
C37 P3 C30 B1 167.67(18)
C31 P3 C30 B1 -89.97(19)
Cr1 P3 C30 B1 39.3(2)
C30 P3 C31 C36 144.6(2)
C37 P3 C31 C36 -106.0(2)
Cr1 P3 C31 C36 18.1(2)
C30 P3 C31 C32 -35.2(2)
C37 P3 C31 C32 74.1(2)
Cr1 P3 C31 C32 -161.79(19)
C36 C31 C32 C33 -1.8(4)
P3 C31 C32 C33 178.1(2)
C31 C32 C33 C34 0.6(4)
C32 C33 C34 C35 0.9(4)
C33 C34 C35 C36 -1.0(4)
C32 C31 C36 C35 1.6(4)
P3 C31 C36 C35 -178.3(2)
C34 C35 C36 C31 -0.2(4)
C30 P3 C37 C42 -173.5(2)
C31 P3 C37 C42 80.7(2)
Cr1 P3 C37 C42 -45.7(2)
C30 P3 C37 C38 6.1(3)
C31 P3 C37 C38 -99.7(3)
Cr1 P3 C37 C38 133.9(2)
C42 C37 C38 C39 -1.4(4)
P3 C37 C38 C39 178.9(2)
C37 C38 C39 C40 -0.5(5)
C38 C39 C40 C41 1.5(5)
C39 C40 C41 C42 -0.5(4)
C38 C37 C42 C41 2.4(4)
P3 C37 C42 C41 -178.0(2)
C40 C41 C42 C37 -1.4(4)
C4 B1 C43 C44 -17.7(3)
C30 B1 C43 C44 103.8(3)
C17 B1 C43 C44 -137.7(2)
C4 B1 C43 C48 158.6(2)
C30 B1 C43 C48 -79.9(3)
C17 B1 C43 C48 38.6(3)
C48 C43 C44 C45 -2.9(4)
B1 C43 C44 C45 173.6(2)
C43 C44 C45 C46 0.3(4)
C44 C45 C46 C47 1.7(4)
C45 C46 C47 C48 -0.9(4)
C46 C47 C48 C43 -2.0(4)
C44 C43 C48 C47 3.8(4)
B1 C43 C48 C47 -172.9(2)
C51 N1 C49 C50 60.7(4)
C53 N1 C49 C50 -57.0(4)
C55 N1 C49 C50 -177.0(3)
C49 N1 C51 C52 59.7(4)
C53 N1 C51 C52 -179.9(3)
C55 N1 C51 C52 -58.0(4)
C49 N1 C53 C54 -61.1(4)
C51 N1 C53 C54 178.5(3)
C55 N1 C53 C54 55.3(4)
C49 N1 C55 C56 -177.9(3)
C51 N1 C55 C56 -57.0(4)
C53 N1 C55 C56 62.3(4)
